data_4026674
loop_
_publ_author_name
'Irena \<Skori\'c'
'Ilijana Kika\<s'
'Margit Kov\'acs'
'Lajos Fodor'
'\<Zeljko Marini\'c'
'Kre\<simir Mol\<canov'
'Biserka Koji\'c-Prodi\'c'
'Ott\'o Horv\'ath'

_publ_section_title
;
 Synthesis, Photochemistry, and Photophysics of Butadiene Derivatives:
 Influence of the Methyl Group on the Molecular Structure and Photoinduced
 Behavior
;
_journal_name_full 'Journal of Organic Chemistry'
_journal_page_first 8641
_journal_page_last 8657
_journal_paper_doi 10.1021/jo200691x
_journal_volume 76
_journal_year 2011
_chemical_formula_moiety 'C28 H26'
_chemical_formula_sum 'C28 H26'
_chemical_formula_weight 362.49
_space_group_IT_number 15
_symmetry_cell_setting monoclinic
_symmetry_space_group_name_Hall '-C 2yc'
_symmetry_space_group_name_H-M 'C 1 2/c 1'
_audit_creation_date 2010-08-31T11:10:31-00:00
_audit_creation_method 'WinGX routine CIF_UPDATE'
_cell_angle_alpha 90
_cell_angle_beta 110.976(10)
_cell_angle_gamma 90
_cell_formula_units_Z 4
_cell_length_a 9.6388(9)
_cell_length_b 18.4702(9)
_cell_length_c 13.1278(10)
_cell_measurement_reflns_used 1865
_cell_measurement_temperature 293(2)
_cell_measurement_theta_max 75.8752
_cell_measurement_theta_min 3.6029
_cell_volume 2182.3(3)
_computing_cell_refinement
;
        CrysAlisPro, Oxford Diffraction Ltd.,
        Version 1.171.33.55 (release 05-01-2010 CrysAlis171 .NET)
        (compiled Jan  5 2010,16:28:46)
;
_computing_data_collection
;
        CrysAlisPro, Oxford Diffraction Ltd.,
        Version 1.171.33.55 (release 05-01-2010 CrysAlis171 .NET)
        (compiled Jan  5 2010,16:28:46)
;
_computing_data_reduction
;
        CrysAlisPro, Oxford Diffraction Ltd.,
        Version 1.171.33.55 (release 05-01-2010 CrysAlis171 .NET)
        (compiled Jan  5 2010,16:28:46)
;
_computing_molecular_graphics 'Ortep-3 for Windows (Farrugia, 1997)'
_computing_publication_material 'WinGX publication routines (Farrugia, 1999)'
_computing_structure_refinement 'SHELXL-97 (Sheldrick, 1997)'
_computing_structure_solution 'SHELXS-97 (Sheldrick, 1997)'
_diffrn_ambient_temperature 293(2)
_diffrn_measured_fraction_theta_full 0.967
_diffrn_measured_fraction_theta_max 0.967
_diffrn_measurement_device_type 'Xcalibur, Ruby'
_diffrn_measurement_method '\w scans'
_diffrn_radiation_probe x-ray
_diffrn_radiation_type CuK\a
_diffrn_radiation_wavelength 1.54179
_diffrn_reflns_av_R_equivalents 0.0257
_diffrn_reflns_limit_h_max 9
_diffrn_reflns_limit_h_min -12
_diffrn_reflns_limit_k_max 23
_diffrn_reflns_limit_k_min -20
_diffrn_reflns_limit_l_max 16
_diffrn_reflns_limit_l_min -16
_diffrn_reflns_number 3174
_diffrn_reflns_theta_full 64
_diffrn_reflns_theta_max 64
_diffrn_reflns_theta_min 5.0
_exptl_absorpt_coefficient_mu 0.465
_exptl_absorpt_correction_T_max 1
_exptl_absorpt_correction_T_min 0.68542
_exptl_absorpt_correction_type multi-scan
_exptl_crystal_colour colourless
_exptl_crystal_density_diffrn 1.103
_exptl_crystal_description prism
_exptl_crystal_F_000 776
_exptl_crystal_size_max 0.15
_exptl_crystal_size_mid 0.10
_exptl_crystal_size_min 0.05
_refine_diff_density_max 0.119
_refine_diff_density_min -0.111
_refine_ls_extinction_method none
_refine_ls_goodness_of_fit_ref 1.084
_refine_ls_hydrogen_treatment refall
_refine_ls_matrix_type full
_refine_ls_number_parameters 180
_refine_ls_number_reflns 1752
_refine_ls_number_restraints 3
_refine_ls_restrained_S_all 1.084
_refine_ls_R_factor_gt 0.0511
_refine_ls_shift/su_max 0
_refine_ls_structure_factor_coef Fsqd
_refine_ls_weighting_details 'calc w=1/[\s^2^(Fo^2^)+(0.0746P)^2^+0.8857P] where P=(Fo^2^+2Fc^2^)/3'
_refine_ls_weighting_scheme calc
_refine_ls_wR_factor_ref 0.1564
_reflns_number_gt 1453
_reflns_number_total 1752
_reflns_threshold_expression >2sigma(I)
_cod_data_source_file jo200691x_si_004.cif
_cod_data_source_block irena-ib-14
_cod_database_code 4026674

loop_
_symmetry_equiv_pos_as_xyz
'x, y, z'
'-x, y, -z+1/2'
'x+1/2, y+1/2, z'
'-x+1/2, y+1/2, -z+1/2'
'-x, -y, -z'
'x, -y, z-1/2'
'-x+1/2, -y+1/2, -z'
'x+1/2, -y+1/2, z-1/2'

loop_
_atom_site_label
_atom_site_type_symbol
_atom_site_fract_x
_atom_site_fract_y
_atom_site_fract_z
_atom_site_U_iso_or_equiv
_atom_site_adp_type
_atom_site_occupancy
_atom_site_calc_flag
_atom_site_refinement_flags
C3 C 0.4239(2) 0.15187(9) 0.21644(16) 0.0519(5) Uani 1 d .
C4 C 0.3421(3) 0.21989(10) 0.17930(18) 0.0558(5) Uani 1 d .
C8 C -0.1561(3) 0.34176(10) 0.04873(18) 0.0550(5) Uani 1 d .
C6 C 0.1094(3) 0.29337(10) 0.11870(18) 0.0561(5) Uani 1 d .
C5 C 0.1986(3) 0.22891(10) 0.16119(19) 0.0578(6) Uani 1 d .
C2 C 0.3523(3) 0.08519(11) 0.1836(2) 0.0602(5) Uani 1 d D
C7 C -0.0373(3) 0.28922(11) 0.09912(19) 0.0588(6) Uani 1 d .
C9 C -0.2788(3) 0.34340(11) 0.0823(2) 0.0622(6) Uani 1 d .
C1 C 0.4267(3) 0.02031(11) 0.2166(2) 0.0666(6) Uani 1 d .
C13 C -0.1610(3) 0.38737(13) -0.0371(2) 0.0680(6) Uani 1 d .
C10 C -0.3956(3) 0.38963(13) 0.0349(2) 0.0717(7) Uani 1 d .
C14 C 0.1868(3) 0.36022(13) 0.1022(2) 0.0689(7) Uani 1 d D
C12 C -0.2778(4) 0.43325(14) -0.0845(2) 0.0786(8) Uani 1 d D
C11 C -0.3971(3) 0.43480(13) -0.0491(2) 0.0746(7) Uani 1 d .
H4 H 0.396(3) 0.2604(12) 0.166(2) 0.063(6) Uiso 1 d .
H9 H -0.275(3) 0.3098(13) 0.142(2) 0.081(8) Uiso 1 d .
H10 H -0.478(4) 0.3900(12) 0.064(2) 0.076(7) Uiso 1 d .
H5 H 0.135(3) 0.1890(13) 0.172(2) 0.071(7) Uiso 1 d .
H13 H -0.075(4) 0.3853(14) -0.063(3) 0.090(9) Uiso 1 d .
H11 H -0.482(4) 0.4644(15) -0.086(3) 0.088(8) Uiso 1 d .
H7 H -0.077(3) 0.2448(13) 0.118(2) 0.069(6) Uiso 1 d .
H14B H 0.222(4) 0.3558(14) 0.040(3) 0.087(8) Uiso 1 d .
H14C H 0.279(3) 0.3698(14) 0.1656(18) 0.086(9) Uiso 1 d D
H14A H 0.131(4) 0.4035(14) 0.090(2) 0.079(8) Uiso 1 d .
H2 H 0.253(2) 0.0853(14) 0.1357(19) 0.079(8) Uiso 1 d D
H1 H 0.369(4) -0.0237(13) 0.189(3) 0.084(8) Uiso 1 d .
H12 H -0.280(4) 0.4641(13) -0.143(2) 0.095(9) Uiso 1 d D

loop_
_atom_site_aniso_label
_atom_site_aniso_U_11
_atom_site_aniso_U_22
_atom_site_aniso_U_33
_atom_site_aniso_U_23
_atom_site_aniso_U_13
_atom_site_aniso_U_12
C3 0.0496(12) 0.0518(9) 0.0549(11) -0.0009(7) 0.0195(10) -0.0005(8)
C4 0.0532(14) 0.0525(10) 0.0592(11) -0.0001(8) 0.0172(12) -0.0017(9)
C8 0.0495(13) 0.0527(9) 0.0588(11) -0.0090(8) 0.0147(12) 0.0022(8)
C6 0.0537(14) 0.0540(10) 0.0566(11) -0.0043(8) 0.0148(12) 0.0010(9)
C5 0.0551(14) 0.0529(10) 0.0636(12) -0.0017(8) 0.0190(13) -0.0017(9)
C2 0.0547(13) 0.0586(10) 0.0646(12) -0.0054(9) 0.0182(12) -0.0065(10)
C7 0.0574(15) 0.0530(10) 0.0642(13) -0.0049(8) 0.0196(13) 0.0006(9)
C9 0.0557(15) 0.0594(11) 0.0719(14) -0.0043(9) 0.0235(14) -0.0018(9)
C1 0.0707(16) 0.0496(10) 0.0790(15) -0.0050(9) 0.0262(14) -0.0070(9)
C13 0.0596(15) 0.0789(14) 0.0682(14) 0.0060(11) 0.0259(14) 0.0147(11)
C10 0.0561(15) 0.0726(13) 0.0904(18) -0.0066(12) 0.0310(16) 0.0030(11)
C14 0.0621(16) 0.0583(12) 0.0808(17) 0.0055(10) 0.0186(16) -0.0013(10)
C12 0.075(2) 0.0804(15) 0.0798(17) 0.0142(12) 0.0275(18) 0.0163(13)
C11 0.0587(17) 0.0671(13) 0.0906(18) 0.0004(12) 0.0178(17) 0.0181(11)

loop_
_atom_type_symbol
_atom_type_description
_atom_type_scat_dispersion_real
_atom_type_scat_dispersion_imag
_atom_type_scat_source
C C 0.0181 0.0091 'International Tables Vol C Tables 4.2.6.8 and 6.1.1.4'
H H 0 0 'International Tables Vol C Tables 4.2.6.8 and 6.1.1.4'

loop_
_geom_angle_atom_site_label_1
_geom_angle_atom_site_label_2
_geom_angle_atom_site_label_3
_geom_angle
_geom_angle_site_symmetry_1
_geom_angle_site_symmetry_3
C2 C3 C3 118.53(14) . 2_655
C2 C3 C4 120.1(2) . .
C3 C3 C4 121.31(12) 2_655 .
C5 C4 C3 124.56(18) . .
C5 C4 H4 117.9(14) . .
C3 C4 H4 117.6(14) . .
C13 C8 C9 116.9(2) . .
C13 C8 C7 124.10(19) . .
C9 C8 C7 118.84(19) . .
C7 C6 C5 117.53(19) . .
C7 C6 C14 124.3(2) . .
C5 C6 C14 118.2(2) . .
C4 C5 C6 127.25(19) . .
C4 C5 H5 122.4(16) . .
C6 C5 H5 110.2(16) . .
C1 C2 C3 121.5(2) . .
C1 C2 H2 120.0(16) . .
C3 C2 H2 118.5(16) . .
C6 C7 C8 130.23(19) . .
C6 C7 H7 118.6(17) . .
C8 C7 H7 111.1(17) . .
C10 C9 C8 121.2(2) . .
C10 C9 H9 122.7(16) . .
C8 C9 H9 116.2(17) . .
C1 C1 C2 120.00(15) 2_655 .
C1 C1 H1 123.6(19) 2_655 .
C2 C1 H1 116.4(19) . .
C12 C13 C8 121.8(2) . .
C12 C13 H13 120.9(19) . .
C8 C13 H13 117.3(19) . .
C9 C10 C11 120.8(2) . .
C9 C10 H10 117.8(17) . .
C11 C10 H10 121.4(17) . .
C6 C14 H14B 112.8(16) . .
C6 C14 H14C 111.7(15) . .
H14B C14 H14C 103(2) . .
C6 C14 H14A 116.0(17) . .
H14B C14 H14A 106(2) . .
H14C C14 H14A 106(2) . .
C13 C12 C11 120.4(2) . .
C13 C12 H12 121(2) . .
C11 C12 H12 118(2) . .
C10 C11 C12 118.9(3) . .
C10 C11 H11 120.6(16) . .
C12 C11 H11 120.3(16) . .

loop_
_geom_bond_atom_site_label_1
_geom_bond_atom_site_label_2
_geom_bond_distance
_geom_bond_site_symmetry_2
C3 C2 1.402(3) .
C3 C3 1.415(4) 2_655
C3 C4 1.470(3) .
C4 C5 1.328(3) .
C4 H4 0.97(2) .
C8 C13 1.394(3) .
C8 C9 1.403(3) .
C8 C7 1.465(3) .
C6 C7 1.346(3) .
C6 C5 1.458(3) .
C6 C14 1.498(3) .
C5 H5 1.00(2) .
C2 C1 1.384(3) .
C2 H2 0.938(18) .
C7 H7 0.97(2) .
C9 C10 1.372(4) .
C9 H9 0.99(3) .
C1 C1 1.371(5) 2_655
C1 H1 0.98(3) .
C13 C12 1.368(4) .
C13 H13 1.00(3) .
C10 C11 1.379(4) .
C10 H10 1.00(3) .
C14 H14B 0.99(3) .
C14 H14C 0.994(19) .
C14 H14A 0.95(3) .
C12 C11 1.386(4) .
C12 H12 0.946(17) .
C11 H11 0.96(3) .

loop_
_geom_torsion_atom_site_label_1
_geom_torsion_atom_site_label_2
_geom_torsion_atom_site_label_3
_geom_torsion_atom_site_label_4
_geom_torsion
_geom_torsion_site_symmetry_1
_geom_torsion_site_symmetry_4
C2 C3 C4 C5 33.2(3) . .
C3 C3 C4 C5 -148.2(2) 2_655 .
C3 C4 C5 C6 -176.30(19) . .
C7 C6 C5 C4 175.3(2) . .
C14 C6 C5 C4 -6.1(4) . .
C3 C3 C2 C1 1.0(3) 2_655 .
C4 C3 C2 C1 179.57(18) . .
C5 C6 C7 C8 -174.3(2) . .
C14 C6 C7 C8 7.2(4) . .
C13 C8 C7 C6 35.9(4) . .
C9 C8 C7 C6 -149.1(2) . .
C13 C8 C9 C10 -2.1(4) . .
C7 C8 C9 C10 -177.5(2) . .
C3 C2 C1 C1 0.3(4) . 2_655
C9 C8 C13 C12 1.9(4) . .
C7 C8 C13 C12 177.0(3) . .
C8 C9 C10 C11 1.4(4) . .
C8 C13 C12 C11 -1.0(5) . .
C9 C10 C11 C12 -0.5(4) . .
C13 C12 C11 C10 0.3(5) . .
